data_2204226
loop_
_publ_author_name
'Li-Hua Huo'
'Shan Gao'
'Zhen-Zhong Lu'
'Shi-Xiao Xu'
'Hui Zhao'

_publ_section_title
;
 Tris(ethylenediamine-\k^2^<i>N,N</i>')nickel(II)
 naphthalene-2,6-disulfonate monohydrate
;
_journal_issue 9
_journal_name_full 'Acta Crystallographica Section E'
_journal_page_first m1205
_journal_page_last m1207
_journal_paper_doi 10.1107/S1600536804018471
_journal_volume 60
_journal_year 2004
_chemical_formula_iupac '[Ni (C2 H8 N2)3] (C10 H6 O6 S2), H2 O'
_chemical_formula_moiety 'C6 H24 N6 Ni 2+, C10 H6 O6 S2 2-, H2 O'
_chemical_formula_sum 'C16 H32 N6 Ni O7 S2'
_chemical_formula_weight 543.30
_chemical_name_systematic
;Bis[tris(ethylenediamine-\k^2^N,N')nickel(II)
 bis{naphthalene-2,6-disulfonate)
dihydrate
;
_space_group_IT_number 14
_symmetry_cell_setting monoclinic
_symmetry_space_group_name_Hall '-P 2yn'
_symmetry_space_group_name_H-M 'P 1 21/n 1'
_atom_sites_solution_hydrogens geom
_atom_sites_solution_primary direct
_atom_sites_solution_secondary difmap
_cell_angle_alpha 90.00
_cell_angle_beta 91.527(12)
_cell_angle_gamma 90.00
_cell_formula_units_Z 4
_cell_length_a 7.5989(17)
_cell_length_b 13.185(4)
_cell_length_c 23.380(5)
_cell_measurement_reflns_used 18755
_cell_measurement_temperature 293(2)
_cell_measurement_theta_max 27.44
_cell_measurement_theta_min 3.04
_cell_volume 2341.6(10)
_computing_cell_refinement RAPID-AUTO
_computing_data_collection 'RAPID-AUTO (Rigaku, 1998)'
_computing_data_reduction 'CrystalStructure (Rigaku/MSC, 2002)'
_computing_molecular_graphics 'ORTEPII (Johnson, 1976)'
_computing_publication_material SHELXL97
_computing_structure_refinement 'SHELXL97 (Sheldrick, 1997)'
_computing_structure_solution 'SHELXS97 (Sheldrick, 1997)'
_diffrn_ambient_temperature 293(2)
_diffrn_detector_area_resol_mean 10
_diffrn_measured_fraction_theta_full 0.992
_diffrn_measured_fraction_theta_max 0.992
_diffrn_measurement_device_type 'Rigaku R-AXIS RAPID'
_diffrn_measurement_method \w
_diffrn_radiation_monochromator graphite
_diffrn_radiation_source 'fine-focus sealed tube'
_diffrn_radiation_type MoK\a
_diffrn_radiation_wavelength 0.71073
_diffrn_reflns_av_R_equivalents 0.0660
_diffrn_reflns_av_sigmaI/netI 0.0450
_diffrn_reflns_limit_h_max 8
_diffrn_reflns_limit_h_min -9
_diffrn_reflns_limit_k_max 17
_diffrn_reflns_limit_k_min -17
_diffrn_reflns_limit_l_max 30
_diffrn_reflns_limit_l_min -30
_diffrn_reflns_number 19154
_diffrn_reflns_theta_full 27.48
_diffrn_reflns_theta_max 27.48
_diffrn_reflns_theta_min 3.04
_diffrn_standards_decay_% 0
_diffrn_standards_number 0
_exptl_absorpt_coefficient_mu 1.056
_exptl_absorpt_correction_T_max 0.801
_exptl_absorpt_correction_T_min 0.696
_exptl_absorpt_correction_type multi-scan
_exptl_absorpt_process_details '(ABSCOR; Higashi, 1995)'
_exptl_crystal_colour Red
_exptl_crystal_density_diffrn 1.541
_exptl_crystal_density_method 'not measured'
_exptl_crystal_description Prism
_exptl_crystal_F_000 1144
_exptl_crystal_size_max 0.37
_exptl_crystal_size_mid 0.26
_exptl_crystal_size_min 0.22
_refine_diff_density_max 0.834
_refine_diff_density_min -0.542
_refine_ls_extinction_method none
_refine_ls_goodness_of_fit_ref 1.056
_refine_ls_hydrogen_treatment mixed
_refine_ls_matrix_type full
_refine_ls_number_parameters 331
_refine_ls_number_reflns 5320
_refine_ls_number_restraints 21
_refine_ls_restrained_S_all 1.054
_refine_ls_R_factor_all 0.0706
_refine_ls_R_factor_gt 0.0560
_refine_ls_shift/su_max 0.001
_refine_ls_shift/su_mean 0.000
_refine_ls_structure_factor_coef Fsqd
_refine_ls_weighting_details 'calc w = 1/[\s^2^(Fo^2^)+(0.0908P)^2^+1.0885P] where P = (Fo^2^+2Fc^2^)/3'
_refine_ls_weighting_scheme calc
_refine_ls_wR_factor_gt 0.1478
_refine_ls_wR_factor_ref 0.1587
_reflns_number_gt 4195
_reflns_number_total 5320
_reflns_threshold_expression I>2\s(I)
_cod_data_source_file su6128.cif
_cod_data_source_block I
_cod_depositor_comments
;
The following automatic conversions were performed:
'_exptl_absorpt_correction_type' value 'Multi-scan' changed to
'multi-scan' according to
'/home/saulius/struct/CIF-dictionaries/cif_core.dic' dictionary named
'cif_core.dic' version 2.4.1 from 2010-06-29.

Automatic conversion script
Id: cif_fix_enum 1527 2010-12-29 10:47:43Z saulius 

The following automatic conversions were performed:

'_exptl_absorpt_correction_type' value 'Multi-scan' changed to
'multi-scan' according to
/home/saulius/struct/CIF-dictionaries/cif_core.dic dictionary named
'cif_core.dic' version 2.4.1 from 2010-06-29.

Automatic conversion script
Id: cif_fix_values 1715 2011-07-08 13:25:40Z adriana 
;
_cod_original_cell_volume 2341.7(10)
_cod_original_sg_symbol_H-M 'P 21/n'
_cod_database_code 2204226
_cod_database_fobs_code 2204226

loop_
_symmetry_equiv_pos_as_xyz
'x, y, z'
'-x+1/2, y+1/2, -z+1/2'
'-x, -y, -z'
'x-1/2, -y-1/2, z-1/2'

loop_
_atom_site_label
_atom_site_fract_x
_atom_site_fract_y
_atom_site_fract_z
_atom_site_U_iso_or_equiv
_atom_site_adp_type
_atom_site_calc_flag
_atom_site_refinement_flags
_atom_site_occupancy
_atom_site_type_symbol
Ni1 0.05065(5) 0.49184(3) 0.68413(2) 0.03230(10) Uani d . 1 Ni
S1 0.49310(10) 0.29867(6) 0.56738(3) 0.0391(2) Uani d . 1 S
S2 0.00040(10) 0.09959(6) 0.32728(3) 0.0413(2) Uani d . 1 S
O1W 0.2640(4) 0.4358(2) 0.44260(10) 0.0594(7) Uani d D 1 O
O1 0.6417(4) 0.3599(2) 0.55070(10) 0.0602(7) Uani d . 1 O
O2 0.3249(4) 0.3400(2) 0.54720(10) 0.0562(7) Uani d . 1 O
O3 0.4943(3) 0.2774(2) 0.62768(9) 0.0474(6) Uani d . 1 O
O4 0.1774(4) 0.1219(2) 0.30910(10) 0.0610(7) Uani d . 1 O
O5 -0.0744(4) 0.0102(2) 0.30050(10) 0.0582(8) Uani d . 1 O
O6 -0.1148(4) 0.1877(2) 0.32130(10) 0.0596(7) Uani d . 1 O
N1 0.2089(4) 0.3616(2) 0.69840(10) 0.0431(6) Uani d D 1 N
N2 -0.1455(4) 0.3802(2) 0.66890(10) 0.0477(7) Uani d D 1 N
N3 -0.0067(4) 0.5036(2) 0.77220(10) 0.0461(7) Uani d D 1 N
N4 -0.1301(4) 0.6131(2) 0.67830(10) 0.0415(6) Uani d D 1 N
N5 0.1105(4) 0.5051(2) 0.59730(10) 0.0403(6) Uani d D 1 N
N6 0.2694(4) 0.5907(2) 0.69320(10) 0.0406(6) Uani d D 1 N
C1 0.0956(6) 0.2711(3) 0.6991(2) 0.0550(9) Uani d . 1 C
C2 -0.0514(6) 0.2850(3) 0.6557(2) 0.0550(9) Uani d . 1 C
C3 -0.1019(5) 0.5989(3) 0.7802(2) 0.0541(9) Uani d . 1 C
C4 -0.2289(5) 0.6153(3) 0.7310(2) 0.0537(9) Uani d . 1 C
C5 0.3689(5) 0.5864(3) 0.6400(2) 0.0483(8) Uani d . 1 C
C6 0.2365(5) 0.5884(3) 0.59070(10) 0.0470(8) Uani d . 1 C
C7 0.4846(4) 0.0927(2) 0.55930(10) 0.0391(7) Uani d . 1 C
C8 0.5133(4) 0.1815(2) 0.53160(10) 0.0366(7) Uani d . 1 C
C9 0.5452(5) 0.1828(3) 0.47280(10) 0.0462(8) Uani d . 1 C
C10 0.5455(5) 0.0941(3) 0.44340(10) 0.0468(8) Uani d . 1 C
C11 0.5147(5) 0.0004(2) 0.47050(10) 0.0370(7) Uani d . 1 C
C12 -0.0263(5) -0.0206(3) 0.4217(2) 0.0397(7) Uani d . 1 C
C13 0.0142(4) 0.0741(2) 0.40150(10) 0.0362(6) Uani d . 1 C
C14 0.0616(5) 0.1527(3) 0.43920(10) 0.0428(7) Uani d . 1 C
C15 0.0649(5) 0.1361(3) 0.49640(10) 0.0437(7) Uani d . 1 C
C16 0.0223(4) 0.0403(2) 0.51910(10) 0.0371(7) Uani d . 1 C
H1W1 0.297(7) 0.496(2) 0.450(2) 0.089 Uiso d D 1 H
H1W2 0.279(7) 0.399(3) 0.4720(10) 0.089 Uiso d D 1 H
H1N1 0.269(4) 0.370(3) 0.7314(8) 0.065 Uiso d D 1 H
H1N2 0.296(3) 0.351(3) 0.6740(10) 0.065 Uiso d D 1 H
H2N1 -0.218(4) 0.398(3) 0.6400(10) 0.072 Uiso d D 1 H
H2N2 -0.220(4) 0.366(4) 0.6970(10) 0.072 Uiso d D 1 H
H3N1 0.097(3) 0.498(3) 0.791(2) 0.069 Uiso d D 1 H
H3N2 -0.068(4) 0.452(2) 0.787(2) 0.069 Uiso d D 1 H
H4N1 -0.205(4) 0.609(3) 0.6480(10) 0.062 Uiso d D 1 H
H4N2 -0.079(5) 0.674(2) 0.672(2) 0.062 Uiso d D 1 H
H5N1 0.011(3) 0.512(3) 0.576(2) 0.061 Uiso d D 1 H
H5N2 0.157(4) 0.449(2) 0.582(2) 0.061 Uiso d D 1 H
H6N1 0.342(4) 0.576(3) 0.7220(10) 0.061 Uiso d D 1 H
H6N2 0.245(5) 0.6560(10) 0.699(2) 0.061 Uiso d D 1 H
H1B 0.0481 0.2621 0.7368 0.066 Uiso calc R 1 H
H1A 0.1636 0.2113 0.6899 0.066 Uiso calc R 1 H
H2B -0.0045 0.2886 0.6176 0.066 Uiso calc R 1 H
H2A -0.1319 0.2280 0.6571 0.066 Uiso calc R 1 H
H3B -0.0191 0.6549 0.7825 0.065 Uiso calc R 1 H
H3A -0.1651 0.5965 0.8157 0.065 Uiso calc R 1 H
H4B -0.3176 0.5623 0.7303 0.064 Uiso calc R 1 H
H4A -0.2875 0.6802 0.7349 0.064 Uiso calc R 1 H
H5B 0.4384 0.5248 0.6389 0.058 Uiso calc R 1 H
H5A 0.4478 0.6441 0.6378 0.058 Uiso calc R 1 H
H6B 0.1747 0.6528 0.5901 0.056 Uiso calc R 1 H
H6A 0.2966 0.5811 0.5549 0.056 Uiso calc R 1 H
H7 0.4642 0.0933 0.5983 0.047 Uiso calc R 1 H
H9 0.5660 0.2437 0.4542 0.055 Uiso calc R 1 H
H10 0.5665 0.0951 0.4044 0.056 Uiso calc R 1 H
H12 -0.0565 -0.0721 0.3961 0.048 Uiso calc R 1 H
H14 0.0907 0.2162 0.4250 0.051 Uiso calc R 1 H
H15 0.0958 0.1888 0.5211 0.052 Uiso calc R 1 H

loop_
_atom_site_aniso_label
_atom_site_aniso_U_11
_atom_site_aniso_U_22
_atom_site_aniso_U_33
_atom_site_aniso_U_12
_atom_site_aniso_U_13
_atom_site_aniso_U_23
Ni1 0.0351(2) 0.0291(2) 0.0328(2) -0.00049(15) 0.00123(16) -0.00110(14)
S1 0.0527(5) 0.0264(4) 0.0382(4) 0.0008(3) 0.0010(3) -0.0035(3)
S2 0.0517(5) 0.0369(4) 0.0352(4) 0.0032(4) -0.0015(3) -0.0005(3)
O1 0.079(2) 0.0413(14) 0.0607(16) -0.0216(14) 0.0149(14) -0.0091(12)
O2 0.0696(18) 0.0417(14) 0.0567(15) 0.0188(13) -0.0098(12) -0.0099(11)
O3 0.0662(16) 0.0382(12) 0.0377(12) 0.0041(12) 0.0021(11) -0.0034(10)
O4 0.0572(16) 0.072(2) 0.0542(15) -0.0029(15) 0.0137(12) 0.0047(14)
O5 0.085(2) 0.0488(16) 0.0405(13) -0.0074(13) -0.0104(13) -0.0067(10)
O6 0.0794(19) 0.0496(16) 0.0494(14) 0.0204(14) -0.0044(13) 0.0044(11)
O1W 0.078(2) 0.0478(16) 0.0514(15) -0.0044(15) -0.0139(13) 0.0031(12)
N1 0.0468(16) 0.0409(15) 0.0415(14) 0.0023(13) -0.0016(12) 0.0003(12)
N2 0.0421(16) 0.0409(16) 0.0598(18) -0.0044(13) -0.0029(13) 0.0013(14)
N3 0.0511(18) 0.0527(19) 0.0345(15) 0.0024(14) 0.0007(13) 0.0033(12)
N4 0.0409(15) 0.0383(15) 0.0451(15) 0.0027(12) -0.0010(12) -0.0019(12)
N5 0.0475(17) 0.0396(15) 0.0340(14) 0.0008(12) 0.0025(12) -0.0044(11)
N6 0.0426(15) 0.0373(15) 0.0417(14) 0.0007(12) -0.0016(11) -0.0008(11)
C1 0.067(3) 0.0351(18) 0.063(2) -0.0017(17) 0.0013(19) 0.0106(16)
C2 0.061(2) 0.0377(18) 0.066(2) -0.0137(17) -0.0005(18) -0.0003(17)
C3 0.062(2) 0.057(2) 0.0432(18) 0.0096(19) 0.0053(16) -0.0135(16)
C4 0.050(2) 0.055(2) 0.056(2) 0.0176(18) 0.0111(16) -0.0043(17)
C5 0.0421(18) 0.049(2) 0.055(2) -0.0076(16) 0.0098(15) 0.0051(16)
C6 0.059(2) 0.0416(19) 0.0410(17) -0.0030(16) 0.0094(15) 0.0049(14)
C7 0.0513(19) 0.0304(15) 0.0356(15) -0.0002(13) 0.0028(13) -0.0011(12)
C8 0.0431(17) 0.0281(14) 0.0385(15) 0.0010(13) 0.0022(13) -0.0021(12)
C9 0.068(2) 0.0277(15) 0.0429(17) -0.0044(15) 0.0071(16) 0.0028(13)
C10 0.074(2) 0.0320(16) 0.0350(15) -0.0006(16) 0.0125(15) -0.0001(13)
C11 0.0446(18) 0.0308(16) 0.0359(16) 0.0021(13) 0.0047(13) -0.0013(11)
C12 0.0473(19) 0.0356(16) 0.0359(15) 0.0001(14) -0.0030(13) -0.0067(12)
C13 0.0398(16) 0.0341(15) 0.0343(14) 0.0023(13) -0.0039(12) -0.0027(12)
C14 0.054(2) 0.0319(16) 0.0422(16) -0.0018(14) 0.0004(14) 0.0028(13)
C15 0.057(2) 0.0334(16) 0.0405(16) -0.0066(15) -0.0033(14) -0.0055(13)
C16 0.0434(17) 0.0311(15) 0.0366(15) 0.0008(13) -0.0033(12) -0.0032(13)

loop_
_atom_type_symbol
_atom_type_description
_atom_type_scat_dispersion_real
_atom_type_scat_dispersion_imag
_atom_type_scat_source
C C 0.0033 0.0016 'International Tables Vol C Tables 4.2.6.8 and 6.1.1.4'
H H 0.0000 0.0000 'International Tables Vol C Tables 4.2.6.8 and 6.1.1.4'
N N 0.0061 0.0033 'International Tables Vol C Tables 4.2.6.8 and 6.1.1.4'
O O 0.0106 0.0060 'International Tables Vol C Tables 4.2.6.8 and 6.1.1.4'
S S 0.1246 0.1234 'International Tables Vol C Tables 4.2.6.8 and 6.1.1.4'
Ni Ni 0.3393 1.1124 'International Tables Vol C Tables 4.2.6.8 and 6.1.1.4'

loop_
_geom_angle_atom_site_label_1
_geom_angle_atom_site_label_2
_geom_angle_atom_site_label_3
_geom_angle_site_symmetry_1
_geom_angle_site_symmetry_3
_geom_angle
_geom_angle_publ_flag
N1 Ni1 N6 . . 92.44(11) yes
N1 Ni1 N2 . . 81.80(12) yes
N1 Ni1 N3 . . 92.13(12) yes
N2 Ni1 N3 . . 93.01(13) yes
N4 Ni1 N1 . . 172.15(11) yes
N4 Ni1 N6 . . 92.74(12) yes
N4 Ni1 N2 . . 93.53(13) yes
N4 Ni1 N3 . . 81.77(11) yes
N5 Ni1 N2 . . 93.71(12) yes
N5 Ni1 N6 . . 81.68(11) yes
N5 Ni1 N4 . . 91.83(11) yes
N5 Ni1 N1 . . 94.76(11) yes
N5 Ni1 N3 . . 170.99(12) yes
N6 Ni1 N2 . . 172.33(12) yes
N6 Ni1 N3 . . 92.26(12) yes
Ni1 N1 H1N1 . . 108(3) no
Ni1 N1 H1N2 . . 117(3) no
Ni1 N2 H2N1 . . 111(3) no
Ni1 N2 H2N2 . . 119(3) no
Ni1 N3 H3N1 . . 106(3) no
Ni1 N3 H3N2 . . 116(3) no
Ni1 N4 H4N1 . . 114(3) no
Ni1 N4 H4N2 . . 114(3) no
Ni1 N5 H5N1 . . 110(3) no
Ni1 N5 H5N2 . . 114(3) no
Ni1 N6 H6N1 . . 114(3) no
Ni1 N6 H6N2 . . 116(3) no
N1 C1 C2 . . 108.6(3) no
N1 C1 H1B . . 110.0 no
N1 C1 H1A . . 110.0 no
N2 C2 C1 . . 108.5(3) no
N2 C2 H2B . . 110.0 no
N2 C2 H2A . . 110.0 no
N3 C3 H3B . . 109.7 no
N3 C3 H3A . . 109.7 no
N3 C3 C4 . . 109.6(3) no
N4 C4 C3 . . 108.0(3) no
N4 C4 H4B . . 110.1 no
N4 C4 H4A . . 110.1 no
N5 C6 C5 . . 109.3(3) no
N5 C6 H6B . . 109.8 no
N5 C6 H6A . . 109.8 no
N6 C5 C6 . . 107.3(3) no
N6 C5 H5B . . 110.3 no
N6 C5 H5A . . 110.3 no
O3 S1 O1 . . 112.82(17) no
O3 S1 O2 . . 111.89(16) no
O1 S1 O2 . . 112.79(18) no
O3 S1 C8 . . 107.22(15) no
O1 S1 C8 . . 106.38(15) no
O2 S1 C8 . . 105.11(15) no
O5 S2 O4 . . 113.30(19) no
O5 S2 O6 . . 112.36(18) no
O4 S2 O6 . . 111.67(18) no
O5 S2 C13 . . 106.39(16) no
O4 S2 C13 . . 107.13(16) no
O6 S2 C13 . . 105.37(15) no
C1 N1 Ni1 . . 109.2(2) no
C1 N1 H1N1 . . 112(3) no
C1 N1 H1N2 . . 108(3) no
C1 C2 H2B . . 110.0 no
C1 C2 H2A . . 110.0 no
C2 C1 H1A . . 110.0 no
C2 N2 Ni1 . . 106.4(2) no
C2 N2 H2N1 . . 111(3) no
C2 N2 H2N2 . . 107(3) no
C2 C1 H1B . . 110.0 no
C3 N3 Ni1 . . 107.5(2) no
C3 N3 H3N1 . . 116(3) no
C3 N3 H3N2 . . 110(3) no
C3 C4 H4B . . 110.1 no
C3 C4 H4A . . 110.1 no
C4 C3 H3B . . 109.7 no
C4 C3 H3A . . 109.7 no
C4 N4 Ni1 . . 108.0(2) no
C4 N4 H4N1 . . 110(3) no
C4 N4 H4N2 . . 111(3) no
C5 N6 Ni1 . . 108.2(2) no
C5 N6 H6N1 . . 109(3) no
C5 N6 H6N2 . . 107(3) no
C5 C6 H6B . . 109.8 no
C5 C6 H6A . . 109.8 no
C6 N5 Ni1 . . 108.8(2) no
C6 N5 H5N1 . . 114(3) no
C6 N5 H5N2 . . 108(3) no
C6 C5 H5B . . 110.3 no
C6 C5 H5A . . 110.3 no
C7 C8 C9 . . 120.8(3) no
C7 C8 S1 . . 120.7(2) no
C8 C7 C11 . 3_656 120.8(3) no
C8 C7 H7 . . 119.6 no
C8 C9 H9 . . 120.3 no
C9 C10 C11 . . 121.6(3) no
C9 C10 H10 . . 119.2 no
C9 C8 S1 . . 118.3(2) no
C10 C9 C8 . . 119.3(3) no
C10 C9 H9 . . 120.3 no
C10 C11 C7 . 3_656 122.5(3) no
C11 C10 H10 . . 119.2 no
C11 C11 C10 3_656 . 118.7(3) no
C11 C11 C7 3_656 3_656 118.7(3) no
C11 C7 H7 3_656 . 119.6 no
C12 C16 C15 3_556 . 122.5(3) no
C12 C16 C16 3_556 3_556 118.6(4) no
C12 C13 C14 . . 120.8(3) no
C12 C13 S2 . . 120.2(2) no
C13 C12 C16 . 3_556 120.4(3) no
C13 C12 H12 . . 119.8 no
C13 C14 H14 . . 120.0 no
C14 C15 C16 . . 121.2(3) no
C14 C15 H15 . . 119.4 no
C14 C13 S2 . . 119.0(2) no
C15 C14 C13 . . 120.0(3) no
C15 C14 H14 . . 120.0 no
C15 C16 C16 . 3_556 118.9(4) no
C16 C15 H15 . . 119.4 no
C16 C12 H12 3_556 . 119.8 no
H1N1 N1 H1N2 . . 101.8(15) no
H1W1 O1W H1W2 . . 110(4) no
H2N1 N2 H2N2 . . 102.6(15) no
H3N1 N3 H3N2 . . 102.3(15) no
H4N1 N4 H4N2 . . 101(3) no
H5N1 N5 H5N2 . . 102(3) no
H6N1 N6 H6N2 . . 102(3) no
H1B C1 H1A . . 108.4 no
H2B C2 H2A . . 108.4 no
H3B C3 H3A . . 108.2 no
H4B C4 H4A . . 108.4 no
H5B C5 H5A . . 108.5 no
H6B C6 H6A . . 108.3 no

loop_
_geom_bond_atom_site_label_1
_geom_bond_atom_site_label_2
_geom_bond_site_symmetry_2
_geom_bond_distance
_geom_bond_publ_flag
Ni1 N5 . 2.101(3) yes
Ni1 N4 . 2.109(3) yes
Ni1 N1 . 2.117(3) yes
Ni1 N6 . 2.119(3) yes
Ni1 N2 . 2.118(3) yes
Ni1 N3 . 2.122(3) yes
S1 O3 . 1.437(2) no
S1 O1 . 1.450(3) no
S1 O2 . 1.457(3) no
S1 C8 . 1.766(3) no
S2 O5 . 1.444(3) no
S2 O4 . 1.452(3) no
S2 O6 . 1.459(3) no
S2 C13 . 1.768(3) no
O1W H1W1 . 0.85(3) no
O1W H1W2 . 0.85(3) no
N1 C1 . 1.472(5) no
N1 H1N1 . 0.89(3) no
N1 H1N2 . 0.89(3) no
N2 C2 . 1.481(5) no
N2 H2N1 . 0.89(3) no
N2 H2N2 . 0.89(3) no
N3 C3 . 1.465(5) no
N3 H3N1 . 0.90(3) no
N3 H3N2 . 0.90(3) no
N4 C4 . 1.460(4) no
N4 H4N1 . 0.90(3) no
N4 H4N2 . 0.90(3) no
N5 C6 . 1.468(5) no
N5 H5N1 . 0.90(3) no
N5 H5N2 . 0.90(3) no
N6 C5 . 1.473(4) no
N6 H6N1 . 0.89(3) no
N6 H6N2 . 0.89(3) no
C1 C2 . 1.500(6) no
C1 H1B . 0.9700 no
C1 H1A . 0.9700 no
C2 H2B . 0.9700 no
C2 H2A . 0.9700 no
C3 C4 . 1.496(5) no
C3 H3B . 0.9700 no
C3 H3A . 0.9700 no
C4 H4B . 0.9700 no
C4 H4A . 0.9700 no
C5 C6 . 1.509(5) no
C5 H5B . 0.9700 no
C5 H5A . 0.9700 no
C6 H6B . 0.9700 no
C6 H6A . 0.9700 no
C7 C8 . 1.358(4) no
C7 C11 3_656 1.411(4) no
C7 H7 . 0.9300 no
C8 C9 . 1.401(5) no
C9 C10 . 1.357(5) no
C9 H9 . 0.9300 no
C10 C11 . 1.410(4) no
C10 H10 . 0.9300 no
C11 C11 3_656 1.405(6) no
C11 C7 3_656 1.411(4) no
C12 C13 . 1.372(4) no
C12 C16 3_556 1.407(4) no
C12 H12 . 0.9300 no
C13 C14 . 1.401(4) no
C14 C15 . 1.353(4) no
C14 H14 . 0.9300 no
C15 C16 . 1.412(5) no
C15 H15 . 0.9300 no
C16 C12 3_556 1.407(4) no
C16 C16 3_556 1.424(6) no

loop_
_geom_hbond_atom_site_label_D
_geom_hbond_atom_site_label_H
_geom_hbond_atom_site_label_A
_geom_hbond_site_symmetry_A
_geom_hbond_distance_DH
_geom_hbond_distance_HA
_geom_hbond_distance_DA
_geom_hbond_angle_DHA
_geom_hbond_publ_flag
O1W H1W1 O1 3_666 0.85(3) 1.95(3) 2.790(4) 168(4) yes
O1W H1W2 O2 . 0.85(3) 1.94(3) 2.781(4) 169(4) yes
N1 H1N1 O6 4_666 0.89(3) 2.38(2) 3.206(4) 153(4) yes
N1 H1N1 O5 4_666 0.89(3) 2.53(3) 3.326(4) 148(4) yes
N1 H1N2 O3 . 0.89(3) 2.11(3) 2.977(4) 161(4) yes
N2 H2N1 O1 1_455 0.89(3) 2.37(3) 3.175(4) 150(4) yes
N3 H3N1 O5 4_666 0.90(3) 2.50(2) 3.339(5) 155(4) yes
N3 H3N2 O4 4_566 0.90(3) 2.24(3) 3.058(4) 151(3) yes
N4 H4N1 O1W 3_566 0.90(3) 2.23(2) 3.049(4) 151(4) yes
N4 H4N2 O6 3_566 0.90(3) 2.35(3) 3.219(4) 161(3) yes
N5 H5N1 O1W 3_566 0.90(3) 2.23(3) 3.071(5) 156(3) yes
N5 H5N2 O2 . 0.90(3) 2.10(3) 2.977(4) 165(3) yes
N6 H6N1 O5 4_666 0.89(3) 2.22(3) 3.054(4) 155(4) yes
N6 H6N2 O6 3_566 0.89(3) 2.33(3) 3.163(4) 155(3) yes

loop_
_geom_torsion_atom_site_label_1
_geom_torsion_atom_site_label_2
_geom_torsion_atom_site_label_3
_geom_torsion_atom_site_label_4
_geom_torsion_site_symmetry_1
_geom_torsion_site_symmetry_4
_geom_torsion
_geom_torsion_publ_flag
Ni1 N1 C1 C2 . . 36.4(4) no
Ni1 N2 C2 C1 . . 46.4(3) no
Ni1 N3 C3 C4 . . 39.7(4) no
Ni1 N4 C4 C3 . . 43.2(4) no
Ni1 N6 C5 C6 . . 43.1(3) no
Ni1 N5 C6 C5 . . 39.5(3) no
S1 C8 C9 C10 . . -174.1(3) no
S2 C13 C14 C15 . . 176.9(3) no
O1 S1 C8 C7 . . 136.7(3) no
O1 S1 C8 C7 . . 136.7(3) no
O1 S1 C8 C7 . . 136.7(3) no
O1 S1 C8 C9 . . -48.5(3) no
O2 S1 C8 C9 . . 71.4(3) no
O3 S1 C8 C7 . . 15.7(3) no
O4 S2 C13 C12 . . -115.4(3) no
O4 S2 C13 C14 . . 66.5(3) no
O5 S2 C13 C12 . . 6.1(3) no
O5 S2 C13 C14 . . -172.0(3) no
O6 S2 C13 C14 . . -52.5(3) no
O6 S2 C13 C12 . . 125.5(3) no
N1 Ni1 N2 C2 . . -20.5(2) no
N1 Ni1 N3 C3 . . 172.6(3) no
N1 Ni1 N5 C6 . . -103.9(2) no
N1 Ni1 N6 C5 . . 77.0(2) no
N1 C1 C2 N2 . . -56.2(4) no
N2 Ni1 N1 C1 . . -8.8(2) no
N2 Ni1 N3 C3 . . -105.5(3) no
N2 Ni1 N4 C4 . . 75.4(3) no
N2 Ni1 N5 C6 . . 174.0(2) no
N3 Ni1 N4 C4 . . -17.1(2) no
N3 Ni1 N1 C1 . . 84.0(2) no
N3 Ni1 N6 C5 . . 169.2(2) no
N3 Ni1 N2 C2 . . -112.2(2) no
N3 C3 C4 N4 . . -56.4(4) no
N4 Ni1 N2 C2 . . 165.9(2) no
N4 Ni1 N3 C3 . . -12.3(3) no
N4 Ni1 N5 C6 . . 80.4(2) no
N4 Ni1 N6 C5 . . -108.9(2) no
N5 Ni1 N2 C2 . . 73.8(2) no
N5 Ni1 N1 C1 . . -101.8(2) no
N5 N1 N4 C4 . . 170.9(2) no
N5 Ni1 N6 C5 . . -17.5(2) no
N6 Ni1 N4 C4 . . -109.0(2) no
N6 Ni1 N1 C1 . . 176.3(2) no
N6 Ni1 N3 C3 . . 80.1(3) no
N6 Ni1 N5 C6 . . -12.1(2) no
N6 C5 C6 N5 . . -55.6(4) no
C7 C8 C9 C10 . . 0.7(6) no
C8 C9 C10 C11 . . -0.1(6) no
C9 C10 C11 C11 . 3_656 -0.8(7) no
C9 C10 C11 C7 . 3_656 -179.6(4) no
C11 C7 C8 C9 3_656 . -0.3(5) no
C11 C7 C8 S1 3_656 . 174.4(3) no
C12 C13 C14 C15 . . -1.1(5) no
C13 C14 C15 C16 . . 0.4(6) no
C14 C15 C16 C12 . 3_556 179.4(3) no
C14 C15 C16 C16 . 3_556 0.9(6) no
C16 C12 C13 C14 3_556 . 0.5(5) no
C16 C12 C13 S2 3_556 . -177.5(3) no
